data_1558149
loop_
_publ_author_name
'Yang, Chun'
'Cai, Wen-Jing'
'Yu, Bin-Bin'
'Qiu, Hong'
'Li, Meng-Li'
'Zhu, Lian-Wen'
'Yan, Zheng'
'Hou, Lei'
'Wang, Yao-Yu'

_publ_section_title
;
 Performance enhancement of oxygen evolution reaction through
 incorporating bimetallic electrocatalysts in two-dimensional
 metal--organic frameworks
;
_journal_issue 12
_journal_name_full 'Catalysis Science &amp; Technology'
_journal_page_first 3897
_journal_page_last 3903
_journal_paper_doi 10.1039/D0CY00567C
_journal_volume 10
_journal_year 2020
_chemical_formula_sum 'C28 H24 Co N2 O10 S2'
_chemical_formula_weight 671.54
_space_group_crystal_system monoclinic
_space_group_IT_number 15
_space_group_name_Hall '-C 2yc'
_space_group_name_H-M_alt 'C 1 2/c 1'
_atom_sites_solution_hydrogens mixed
_audit_creation_method SHELXL-2014/7
_audit_update_record
;
2019-05-17 deposited with the CCDC.	2020-05-19 downloaded from the CCDC.
;
_cell_angle_alpha 90
_cell_angle_beta 92.9930(10)
_cell_angle_gamma 90
_cell_formula_units_Z 4
_cell_length_a 20.1441(7)
_cell_length_b 12.2778(4)
_cell_length_c 11.4937(4)
_cell_measurement_reflns_used 9134
_cell_measurement_temperature 296(2)
_cell_measurement_theta_max 25.33
_cell_measurement_theta_min 2.60
_cell_volume 2838.80(17)
_computing_structure_refinement 'SHELXL-2014/7 (Sheldrick, 2014)'
_diffrn_ambient_temperature 296(2)
_diffrn_measured_fraction_theta_full 0.998
_diffrn_measured_fraction_theta_max 0.997
_diffrn_measurement_device_type 'Bruker APEX II CCD'
_diffrn_radiation_type MoK\a
_diffrn_radiation_wavelength 0.71073
_diffrn_reflns_av_R_equivalents 0.0356
_diffrn_reflns_av_unetI/netI 0.0140
_diffrn_reflns_Laue_measured_fraction_full 0.998
_diffrn_reflns_Laue_measured_fraction_max 0.997
_diffrn_reflns_limit_h_max 24
_diffrn_reflns_limit_h_min -24
_diffrn_reflns_limit_k_max 14
_diffrn_reflns_limit_k_min -14
_diffrn_reflns_limit_l_max 13
_diffrn_reflns_limit_l_min -13
_diffrn_reflns_number 35781
_diffrn_reflns_point_group_measured_fraction_full 0.998
_diffrn_reflns_point_group_measured_fraction_max 0.997
_diffrn_reflns_theta_full 25.242
_diffrn_reflns_theta_max 25.367
_diffrn_reflns_theta_min 2.596
_exptl_absorpt_coefficient_mu 0.814
_exptl_absorpt_correction_type multi-scan
_exptl_absorpt_process_details sadabs
_exptl_crystal_colour pink
_exptl_crystal_density_diffrn 1.571
_exptl_crystal_description block
_exptl_crystal_F_000 1380
_exptl_crystal_size_max 0.180
_exptl_crystal_size_mid 0.150
_exptl_crystal_size_min 0.020
_exptl_transmission_factor_max 0.7452
_exptl_transmission_factor_min 0.6971
_refine_diff_density_max 0.239
_refine_diff_density_min -0.272
_refine_diff_density_rms 0.041
_refine_ls_extinction_method none
_refine_ls_goodness_of_fit_ref 1.054
_refine_ls_hydrogen_treatment constr
_refine_ls_matrix_type full
_refine_ls_number_parameters 196
_refine_ls_number_reflns 2601
_refine_ls_number_restraints 0
_refine_ls_restrained_S_all 1.054
_refine_ls_R_factor_all 0.0307
_refine_ls_R_factor_gt 0.0273
_refine_ls_shift/su_max 0.000
_refine_ls_shift/su_mean 0.000
_refine_ls_structure_factor_coef Fsqd
_refine_ls_weighting_details 'w=1/[\s^2^(Fo^2^)+(0.0303P)^2^+3.5242P] where P=(Fo^2^+2Fc^2^)/3'
_refine_ls_weighting_scheme calc
_refine_ls_wR_factor_gt 0.0684
_refine_ls_wR_factor_ref 0.0712
_reflns_Friedel_coverage 0.000
_reflns_number_gt 2389
_reflns_number_total 2601
_reflns_threshold_expression 'I > 2\s(I)'
_cod_data_source_file d0cy00567c2.cif
_cod_data_source_block Co
_cod_depositor_comments
;Adding full bibliography for 1558149--1558151.cif.

 Adding full bibliography for 1558149--1558151.cif.
;
_cod_original_sg_symbol_H-M 'C 2/c'
_cod_database_code 1558149
_shelx_shelxl_version_number 2014/7
_shelx_space_group_comment
;
The symmetry employed for this shelxl refinement is uniquely defined
by the following loop, which should always be used as a source of
symmetry information in preference to the above space-group names.
They are only intended as comments.
;
_shelx_estimated_absorpt_t_min 0.867
_shelx_estimated_absorpt_t_max 0.984

loop_
_space_group_symop_operation_xyz
'x, y, z'
'-x, y, -z+1/2'
'x+1/2, y+1/2, z'
'-x+1/2, y+1/2, -z+1/2'
'-x, -y, -z'
'x, -y, z-1/2'
'-x+1/2, -y+1/2, -z'
'x+1/2, -y+1/2, z-1/2'

loop_
_atom_site_label
_atom_site_type_symbol
_atom_site_fract_x
_atom_site_fract_y
_atom_site_fract_z
_atom_site_U_iso_or_equiv
_atom_site_adp_type
_atom_site_occupancy
_atom_site_site_symmetry_order
_atom_site_calc_flag
_atom_site_refinement_flags_posn
_atom_site_refinement_flags_adp
_atom_site_refinement_flags_occupancy
_atom_site_disorder_assembly
_atom_site_disorder_group
S1 S 0.10307(2) 0.51935(4) 0.65205(4) 0.04075(14) Uani 1 1 d . . . . .
Co1 Co 0.5000 0.38753(3) 0.2500 0.03033(11) Uani 1 2 d S T P . .
O1 O 0.40590(6) 0.38191(10) 0.31759(12) 0.0367(3) Uani 1 1 d . . . . .
O1W O 0.52724(7) 0.51393(11) 0.37047(13) 0.0440(3) Uani 1 1 d . . . . .
H1WA H 0.4930 0.5403 0.4001 0.066 Uiso 1 1 d R U . . .
H1WB H 0.5488 0.5631 0.3366 0.066 Uiso 1 1 d R U . . .
O2 O 0.39067(6) 0.55203(10) 0.37773(12) 0.0365(3) Uani 1 1 d . . . . .
O3 O 0.18853(6) 0.19701(12) 0.21815(12) 0.0427(3) Uani 1 1 d . . . . .
H3 H 0.1632 0.1525 0.1864 0.064 Uiso 1 1 calc R U . . .
O4 O 0.11100(7) 0.20062(13) 0.34939(13) 0.0499(4) Uani 1 1 d . . . . .
N1 N 0.03357(7) 0.76718(13) 0.37671(14) 0.0361(4) Uani 1 1 d . . . . .
C1 C 0.37237(8) 0.45547(14) 0.36269(15) 0.0274(4) Uani 1 1 d . . . . .
C2 C 0.30499(8) 0.42244(14) 0.40200(15) 0.0270(4) Uani 1 1 d . . . . .
C3 C 0.26904(8) 0.33991(14) 0.34531(15) 0.0268(4) Uani 1 1 d . . . . .
H3A H 0.2873 0.3021 0.2846 0.032 Uiso 1 1 calc R U . . .
C4 C 0.20570(8) 0.31371(14) 0.37934(15) 0.0276(4) Uani 1 1 d . . . . .
C5 C 0.16359(8) 0.23120(14) 0.31521(16) 0.0310(4) Uani 1 1 d . . . . .
C6 C 0.17994(8) 0.36678(15) 0.47394(15) 0.0305(4) Uani 1 1 d . . . . .
H6 H 0.1381 0.3477 0.4979 0.037 Uiso 1 1 calc R U . . .
C7 C 0.21587(8) 0.44760(15) 0.53270(15) 0.0304(4) Uani 1 1 d . . . . .
C8 C 0.27788(8) 0.47666(14) 0.49446(16) 0.0309(4) Uani 1 1 d . . . . .
H8 H 0.3015 0.5331 0.5313 0.037 Uiso 1 1 calc R U . . .
C9 C 0.19149(9) 0.50456(18) 0.63930(17) 0.0398(4) Uani 1 1 d . . . . .
H9A H 0.2110 0.5768 0.6424 0.048 Uiso 1 1 calc R U . . .
H9B H 0.2090 0.4654 0.7074 0.048 Uiso 1 1 calc R U . . .
C10 C 0.08002(9) 0.61534(15) 0.54439(17) 0.0347(4) Uani 1 1 d . . . . .
C11 C 0.11766(13) 0.6465(2) 0.4543(2) 0.0694(8) Uani 1 1 d . . . . .
H11 H 0.1601 0.6178 0.4479 0.083 Uiso 1 1 calc R U . . .
C12 C 0.09266(12) 0.7200(2) 0.3734(2) 0.0691(8) Uani 1 1 d . . . . .
H12 H 0.1190 0.7380 0.3120 0.083 Uiso 1 1 calc R U . . .
C13 C -0.00172(10) 0.73909(19) 0.4668(2) 0.0490(5) Uani 1 1 d . . . . .
H13 H -0.0430 0.7717 0.4735 0.059 Uiso 1 1 calc R U . . .
C14 C 0.01908(10) 0.6650(2) 0.5505(2) 0.0507(6) Uani 1 1 d . . . . .
H14 H -0.0080 0.6484 0.6112 0.061 Uiso 1 1 calc R U . . .

loop_
_atom_site_aniso_label
_atom_site_aniso_U_11
_atom_site_aniso_U_22
_atom_site_aniso_U_33
_atom_site_aniso_U_23
_atom_site_aniso_U_13
_atom_site_aniso_U_12
S1 0.0388(3) 0.0481(3) 0.0366(3) 0.0070(2) 0.0145(2) 0.0110(2)
Co1 0.02117(18) 0.02991(19) 0.0406(2) 0.000 0.00787(14) 0.000
O1 0.0244(6) 0.0353(7) 0.0513(8) -0.0074(6) 0.0111(6) -0.0022(5)
O1W 0.0354(7) 0.0434(8) 0.0539(9) -0.0050(7) 0.0088(6) -0.0088(6)
O2 0.0252(6) 0.0280(7) 0.0562(8) 0.0022(6) 0.0018(6) -0.0013(5)
O3 0.0364(7) 0.0464(8) 0.0464(8) -0.0168(7) 0.0127(6) -0.0147(6)
O4 0.0355(8) 0.0567(9) 0.0594(9) -0.0163(7) 0.0190(7) -0.0196(7)
N1 0.0310(8) 0.0344(8) 0.0439(9) 0.0032(7) 0.0116(7) 0.0026(6)
C1 0.0215(8) 0.0305(9) 0.0301(9) 0.0034(7) -0.0010(7) 0.0016(7)
C2 0.0216(8) 0.0280(8) 0.0315(9) 0.0038(7) 0.0014(7) 0.0033(7)
C3 0.0236(8) 0.0276(9) 0.0296(9) 0.0013(7) 0.0040(7) 0.0029(7)
C4 0.0238(8) 0.0271(9) 0.0318(9) 0.0027(7) 0.0020(7) 0.0003(7)
C5 0.0260(9) 0.0300(9) 0.0371(10) 0.0003(8) 0.0045(7) -0.0012(7)
C6 0.0224(8) 0.0355(9) 0.0341(9) 0.0032(7) 0.0061(7) 0.0007(7)
C7 0.0267(9) 0.0350(10) 0.0297(9) 0.0006(7) 0.0026(7) 0.0065(7)
C8 0.0266(9) 0.0305(9) 0.0355(10) -0.0029(7) 0.0000(7) 0.0005(7)
C9 0.0357(10) 0.0504(12) 0.0335(10) -0.0060(9) 0.0039(8) 0.0074(9)
C10 0.0346(10) 0.0343(10) 0.0359(10) -0.0006(8) 0.0079(8) 0.0026(8)
C11 0.0545(14) 0.0797(18) 0.0777(18) 0.0416(15) 0.0394(13) 0.0380(13)
C12 0.0572(15) 0.0778(18) 0.0764(17) 0.0422(15) 0.0416(13) 0.0340(13)
C13 0.0301(10) 0.0628(14) 0.0554(13) 0.0156(11) 0.0139(9) 0.0111(9)
C14 0.0363(11) 0.0684(15) 0.0490(12) 0.0173(11) 0.0177(9) 0.0100(10)

loop_
_atom_type_symbol
_atom_type_description
_atom_type_scat_dispersion_real
_atom_type_scat_dispersion_imag
_atom_type_scat_source
C C 0.0033 0.0016 'International Tables Vol C Tables 4.2.6.8 and 6.1.1.4'
H H 0.0000 0.0000 'International Tables Vol C Tables 4.2.6.8 and 6.1.1.4'
Co Co 0.3494 0.9721 'International Tables Vol C Tables 4.2.6.8 and 6.1.1.4'
N N 0.0061 0.0033 'International Tables Vol C Tables 4.2.6.8 and 6.1.1.4'
O O 0.0106 0.0060 'International Tables Vol C Tables 4.2.6.8 and 6.1.1.4'
S S 0.1246 0.1234 'International Tables Vol C Tables 4.2.6.8 and 6.1.1.4'

loop_
_geom_angle_atom_site_label_1
_geom_angle_atom_site_label_2
_geom_angle_atom_site_label_3
_geom_angle
_geom_angle_site_symmetry_1
_geom_angle_site_symmetry_3
_geom_angle_publ_flag
C10 S1 C9 103.68(9) . . ?
O1 Co1 O1 176.21(7) 2_655 . ?
O1 Co1 O1W 93.31(5) 2_655 . ?
O1 Co1 O1W 89.44(5) . . ?
O1 Co1 O1W 89.44(5) 2_655 2_655 ?
O1 Co1 O1W 93.31(5) . 2_655 ?
O1W Co1 O1W 86.61(8) . 2_655 ?
O1 Co1 N1 89.13(5) 2_655 4_545 ?
O1 Co1 N1 88.27(5) . 4_545 ?
O1W Co1 N1 175.75(6) . 4_545 ?
O1W Co1 N1 89.95(6) 2_655 4_545 ?
O1 Co1 N1 88.27(5) 2_655 3_545 ?
O1 Co1 N1 89.13(5) . 3_545 ?
O1W Co1 N1 89.95(6) . 3_545 ?
O1W Co1 N1 175.76(6) 2_655 3_545 ?
N1 Co1 N1 93.59(9) 4_545 3_545 ?
C1 O1 Co1 130.42(11) . . ?
Co1 O1W H1WA 110.6 . . ?
Co1 O1W H1WB 109.9 . . ?
H1WA O1W H1WB 110.9 . . ?
C5 O3 H3 109.5 . . ?
C12 N1 C13 115.21(18) . . ?
C12 N1 Co1 121.96(13) . 3_455 ?
C13 N1 Co1 122.75(13) . 3_455 ?
O2 C1 O1 125.30(16) . . ?
O2 C1 C2 118.47(15) . . ?
O1 C1 C2 116.24(15) . . ?
C3 C2 C8 119.51(15) . . ?
C3 C2 C1 120.74(15) . . ?
C8 C2 C1 119.74(16) . . ?
C2 C3 C4 120.02(16) . . ?
C2 C3 H3A 120.0 . . ?
C4 C3 H3A 120.0 . . ?
C6 C4 C3 119.76(16) . . ?
C6 C4 C5 118.61(15) . . ?
C3 C4 C5 121.62(16) . . ?
O4 C5 O3 123.80(17) . . ?
O4 C5 C4 122.40(17) . . ?
O3 C5 C4 113.79(14) . . ?
C7 C6 C4 120.70(16) . . ?
C7 C6 H6 119.6 . . ?
C4 C6 H6 119.6 . . ?
C6 C7 C8 119.01(16) . . ?
C6 C7 C9 122.86(16) . . ?
C8 C7 C9 118.11(16) . . ?
C2 C8 C7 120.90(16) . . ?
C2 C8 H8 119.5 . . ?
C7 C8 H8 119.6 . . ?
C7 C9 S1 118.39(14) . . ?
C7 C9 H9A 107.7 . . ?
S1 C9 H9A 107.7 . . ?
C7 C9 H9B 107.7 . . ?
S1 C9 H9B 107.7 . . ?
H9A C9 H9B 107.1 . . ?
C11 C10 C14 116.46(19) . . ?
C11 C10 S1 125.76(16) . . ?
C14 C10 S1 117.78(15) . . ?
C10 C11 C12 119.9(2) . . ?
C10 C11 H11 120.1 . . ?
C12 C11 H11 120.1 . . ?
N1 C12 C11 124.4(2) . . ?
N1 C12 H12 117.8 . . ?
C11 C12 H12 117.8 . . ?
N1 C13 C14 124.09(19) . . ?
N1 C13 H13 118.0 . . ?
C14 C13 H13 118.0 . . ?
C13 C14 C10 119.89(19) . . ?
C13 C14 H14 120.1 . . ?
C10 C14 H14 120.1 . . ?

loop_
_geom_bond_atom_site_label_1
_geom_bond_atom_site_label_2
_geom_bond_distance
_geom_bond_site_symmetry_2
_geom_bond_publ_flag
S1 C10 1.7538(19) . ?
S1 C9 1.8040(19) . ?
Co1 O1 2.0869(12) 2_655 ?
Co1 O1 2.0869(12) . ?
Co1 O1W 2.1325(14) . ?
Co1 O1W 2.1325(14) 2_655 ?
Co1 N1 2.1584(16) 4_545 ?
Co1 N1 2.1584(16) 3_545 ?
O1 C1 1.256(2) . ?
O1W H1WA 0.8500 . ?
O1W H1WB 0.8500 . ?
O2 C1 1.251(2) . ?
O3 C5 1.316(2) . ?
O3 H3 0.8200 . ?
O4 C5 1.209(2) . ?
N1 C12 1.326(3) . ?
N1 C13 1.332(2) . ?
N1 Co1 2.1584(16) 3_455 ?
C1 C2 1.508(2) . ?
C2 C3 1.388(2) . ?
C2 C8 1.390(2) . ?
C3 C4 1.392(2) . ?
C3 H3A 0.9300 . ?
C4 C6 1.391(2) . ?
C4 C5 1.491(2) . ?
C6 C7 1.383(3) . ?
C6 H6 0.9300 . ?
C7 C8 1.392(2) . ?
C7 C9 1.515(2) . ?
C8 H8 0.9300 . ?
C9 H9A 0.9700 . ?
C9 H9B 0.9700 . ?
C10 C11 1.370(3) . ?
C10 C14 1.376(3) . ?
C11 C12 1.373(3) . ?
C11 H11 0.9300 . ?
C12 H12 0.9300 . ?
C13 C14 1.373(3) . ?
C13 H13 0.9300 . ?
C14 H14 0.9300 . ?
